data_1567471
loop_
_publ_author_name
'Kemp, Kingsley Christian'
'Choi, Wanuk'
'Jo, Donghui'
'Park, Sung Hwan'
'Hong, Suk Bong'

_publ_section_title
;
 Synthesis and structure of the medium-pore zeolite PST-35 with two
 interconnected cages of unusual orthorhombic shape
;
_journal_name_full 'Chemical Science'
_journal_paper_doi 10.1039/D2SC03628B
_journal_year 2022
_chemical_formula_sum 'C19.18 H36.23 F2 Ge5.99 N4.26 O80 Si34.01'
_chemical_formula_weight 3034.56
_space_group_crystal_system monoclinic
_space_group_IT_number 12
_space_group_name_Hall '-C 2y'
_space_group_name_H-M_alt 'C 1 2/m 1'
_atom_sites_solution_hydrogens geom
_atom_sites_solution_primary direct
_atom_sites_solution_secondary difmap
_audit_creation_method SHELXL-2014
_audit_update_record
;
2022-05-17 deposited with the CCDC.	2022-08-15 downloaded from the CCDC.
;
_cell_angle_alpha 90
_cell_angle_beta 124.63(3)
_cell_angle_gamma 90
_cell_formula_units_Z 2
_cell_length_a 21.573(4)
_cell_length_b 22.578(5)
_cell_length_c 12.562(3)
_cell_measurement_reflns_used 8692
_cell_measurement_temperature 100(2)
_cell_measurement_theta_max 28.186
_cell_measurement_theta_min 1.953
_cell_volume 5035(3)
_computing_cell_refinement 'HKL2000 (Otwinowski & Minor, 1997)'
_computing_data_collection 'PAL 6D Program'
_computing_data_reduction 'HKL2000 (Otwinowski & Minor, 1997)'
_computing_molecular_graphics Mercury
_computing_publication_material WinGX
_computing_structure_refinement 'SHELXL-2014 (Sheldrick, 2014)'
_computing_structure_solution 'SHELXL-2014 (Sheldrick, 2014)'
_diffrn_ambient_temperature 100(2)
_diffrn_measured_fraction_theta_full 0.403
_diffrn_measured_fraction_theta_max 0.704
_diffrn_measurement_device_type 'MX225-HS CCD area detector'
_diffrn_measurement_method 'omega scan'
_diffrn_radiation_type synchrotron
_diffrn_radiation_wavelength 0.95116
_diffrn_reflns_av_R_equivalents 0.0431
_diffrn_reflns_av_unetI/netI 0.0489
_diffrn_reflns_Laue_measured_fraction_full 0.403
_diffrn_reflns_Laue_measured_fraction_max 0.704
_diffrn_reflns_limit_h_max 20
_diffrn_reflns_limit_h_min -20
_diffrn_reflns_limit_k_max 19
_diffrn_reflns_limit_k_min -20
_diffrn_reflns_limit_l_max 12
_diffrn_reflns_limit_l_min -12
_diffrn_reflns_number 3400
_diffrn_reflns_point_group_measured_fraction_full 0.403
_diffrn_reflns_point_group_measured_fraction_max 0.704
_diffrn_reflns_theta_full 34.799
_diffrn_reflns_theta_max 28.186
_diffrn_reflns_theta_min 1.953
_diffrn_source synchrotron
_exptl_absorpt_coefficient_mu 4.888
_exptl_absorpt_correction_T_max 1
_exptl_absorpt_correction_T_min 0.8130
_exptl_absorpt_correction_type empirical
_exptl_crystal_colour colorless
_exptl_crystal_density_diffrn 2.002
_exptl_crystal_density_method 'not measured'
_exptl_crystal_description prismatic
_exptl_crystal_F_000 3014
_exptl_crystal_size_max 0.03
_exptl_crystal_size_mid 0.03
_exptl_crystal_size_min 0.03
_refine_diff_density_max 0.697
_refine_diff_density_min -0.557
_refine_diff_density_rms 0.129
_refine_ls_extinction_method none
_refine_ls_goodness_of_fit_ref 1.111
_refine_ls_hydrogen_treatment constr
_refine_ls_matrix_type full
_refine_ls_number_parameters 387
_refine_ls_number_reflns 1893
_refine_ls_number_restraints 573
_refine_ls_restrained_S_all 0.981
_refine_ls_R_factor_all 0.0804
_refine_ls_R_factor_gt 0.0685
_refine_ls_shift/su_max 0.016
_refine_ls_shift/su_mean 0.002
_refine_ls_structure_factor_coef Fsqd
_refine_ls_weighting_details 'w=1/[\s^2^(Fo^2^)+(0.1548P)^2^+15.4677P] where P=(Fo^2^+2Fc^2^)/3'
_refine_ls_weighting_scheme calc
_refine_ls_wR_factor_gt 0.2137
_refine_ls_wR_factor_ref 0.2269
_reflns_Friedel_coverage 0.000
_reflns_number_gt 1509
_reflns_number_total 1893
_reflns_threshold_expression 'I > 2\s(I)'
_cod_data_source_file d2sc03628b2.cif
_cod_data_source_block shelx
_cod_original_cell_volume 5035(2)
_cod_original_sg_symbol_H-M 'C 2/m'
_cod_database_code 1567471
_shelx_space_group_comment
;
The symmetry employed for this shelxl refinement is uniquely defined
by the following loop, which should always be used as a source of
symmetry information in preference to the above space-group names.
They are only intended as comments.
;
_shelxl_version_number 2014-3

loop_
_space_group_symop_operation_xyz
'x, y, z'
'-x, y, -z'
'x+1/2, y+1/2, z'
'-x+1/2, y+1/2, -z'
'-x, -y, -z'
'x, -y, z'
'-x+1/2, -y+1/2, -z'
'x+1/2, -y+1/2, z'

loop_
_atom_site_label
_atom_site_type_symbol
_atom_site_fract_x
_atom_site_fract_y
_atom_site_fract_z
_atom_site_U_iso_or_equiv
_atom_site_adp_type
_atom_site_occupancy
_atom_site_site_symmetry_order
_atom_site_calc_flag
_atom_site_refinement_flags_posn
_atom_site_refinement_flags_adp
_atom_site_refinement_flags_occupancy
_atom_site_disorder_assembly
_atom_site_disorder_group
F1 F 0.2885(6) 0.5000 0.8676(11) 0.170(6) Uani 1 2 d S T P . .
N1 N 0.1028(11) 0.5460(10) 0.325(2) 0.167(7) Uani 0.721(8) 1 d D U P . .
C1 C 0.1235(13) 0.6074(10) 0.331(2) 0.179(9) Uani 0.721(8) 1 d D U P . .
H1A H 0.1733 0.6095 0.3484 0.215 Uiso 0.721(8) 1 calc R U P . .
H1B H 0.1254 0.6268 0.4020 0.215 Uiso 0.721(8) 1 calc R U P . .
C2 C 0.0676(12) 0.6396(12) 0.206(2) 0.181(10) Uani 0.721(8) 1 d D U P . .
H2A H 0.0829 0.6801 0.2125 0.271 Uiso 0.721(8) 1 calc R U P . .
H2B H 0.0662 0.6208 0.1357 0.271 Uiso 0.721(8) 1 calc R U P . .
H2C H 0.0184 0.6381 0.1892 0.271 Uiso 0.721(8) 1 calc R U P . .
C3 C 0.138(2) 0.5000 0.303(4) 0.191(11) Uani 0.721(8) 2 d DS TU P . .
C4 C 0.1862(18) 0.5000 0.254(4) 0.205(13) Uani 0.721(8) 2 d DS TU P . .
H4A H 0.1747 0.5347 0.2002 0.246 Uiso 0.360(4) 1 calc R U P . .
H4B H 0.1747 0.4653 0.2002 0.246 Uiso 0.360(4) 1 calc R U P . .
C5 C 0.271(2) 0.5000 0.364(4) 0.234(19) Uani 0.721(8) 2 d DS TU P . .
H5A H 0.3001 0.5000 0.3284 0.351 Uiso 0.721(8) 2 calc R U P . .
H5B H 0.2828 0.5347 0.4168 0.351 Uiso 0.360(4) 1 calc R U P . .
H5C H 0.2828 0.4653 0.4168 0.351 Uiso 0.360(4) 1 calc R U P . .
C6 C 0.0526(12) 0.5323(2) 0.3598(18) 0.157(9) Uani 0.721(8) 1 d D U P . .
H6 H 0.0261 0.5580 0.3779 0.189 Uiso 0.721(8) 1 calc R U P . .
N2 N 0.512(2) 0.4591(16) 0.567(3) 0.152(12) Uani 0.349(7) 1 d D U P . .
C7 C 0.534(3) 0.3978(16) 0.573(5) 0.162(19) Uani 0.349(7) 1 d D U P . .
H7A H 0.5413 0.3788 0.6491 0.194 Uiso 0.349(7) 1 calc R U P . .
H7B H 0.5809 0.3960 0.5801 0.194 Uiso 0.349(7) 1 calc R U P . .
C8 C 0.472(2) 0.3655(18) 0.451(4) 0.099(13) Uani 0.349(7) 1 d D U P . .
H8A H 0.4861 0.3249 0.4541 0.148 Uiso 0.349(7) 1 calc R U P . .
H8B H 0.4255 0.3671 0.4449 0.148 Uiso 0.349(7) 1 calc R U P . .
H8C H 0.4650 0.3842 0.3760 0.148 Uiso 0.349(7) 1 calc R U P . .
C9 C 0.458(3) 0.5000 0.469(4) 0.137(13) Uani 0.349(7) 2 d DS TU P . .
C10 C 0.424(3) 0.5000 0.542(5) 0.147(13) Uani 0.349(7) 2 d DS TU P . .
H10A H 0.4369 0.5352 0.5951 0.176 Uiso 0.175(4) 1 calc R U P . .
H10B H 0.4369 0.4648 0.5951 0.176 Uiso 0.175(4) 1 calc R U P . .
C11 C 0.341(4) 0.5000 0.426(7) 0.22(3) Uani 0.349(7) 2 d DS TU P . .
H11A H 0.3091 0.5000 0.4562 0.323 Uiso 0.349(7) 2 calc R U P . .
H11B H 0.3312 0.5347 0.3743 0.323 Uiso 0.175(4) 1 calc R U P . .
H11C H 0.3312 0.4653 0.3743 0.323 Uiso 0.175(4) 1 calc R U P . .
C12 C 0.468(2) 0.4675(2) 0.619(3) 0.155(13) Uani 0.349(7) 1 d D U P . .
H12 H 0.4464 0.4404 0.6443 0.186 Uiso 0.349(7) 1 calc R U P . .
O1 O 0.3706(4) 0.5929(4) 0.8748(7) 0.098(2) Uani 1 1 d . U . . .
O2 O 0.2210(4) 0.5765(4) 0.6683(8) 0.098(2) Uani 1 1 d . U . . .
O3 O 0.2061(4) 0.5911(4) 0.8734(7) 0.102(2) Uani 1 1 d . U . . .
O4 O 0.3555(4) 0.5757(4) 1.0793(8) 0.097(2) Uani 1 1 d . U . . .
O5 O 0.3225(4) 0.6126(4) 0.6301(7) 0.093(2) Uani 1 1 d . U . . .
O6 O 0.4204(4) 0.6993(4) 0.7472(8) 0.107(3) Uani 1 1 d . U . . .
O7 O 0.5000 0.7025(5) 1.0000 0.095(3) Uani 1 2 d S TU P . .
O8 O 0.4839(4) 0.6121(4) 1.1170(7) 0.088(2) Uani 1 1 d . U . . .
O9 O 0.0942(4) 0.6133(4) 0.6342(7) 0.089(2) Uani 1 1 d . U . . .
O10 O 0.0877(4) 0.7068(4) 0.7493(7) 0.104(3) Uani 1 1 d . U . . .
O11 O 0.3320(4) 0.7953(4) 0.9959(7) 0.092(2) Uani 1 1 d . U . . .
O12 O 0.2522(4) 0.6103(4) 1.1154(7) 0.091(2) Uani 1 1 d . U . . .
O13 O 0.4365(4) 0.7180(4) 1.1219(7) 0.100(3) Uani 1 1 d . U . . .
O14 O 0.1311(6) 0.5000 0.6977(10) 0.091(3) Uani 1 2 d S TU P . .
O15 O 0.3296(6) 0.5000 0.6989(11) 0.096(3) Uani 1 2 d S TU P . .
O16 O 0.2783(5) 0.7172(4) 0.6530(8) 0.106(3) Uani 1 1 d . U . . .
O17 O 0.3227(4) 0.7026(4) 0.4979(8) 0.103(3) Uani 1 1 d . U . . .
O18 O 0.2605(5) 0.6986(4) 0.2567(8) 0.105(3) Uani 1 1 d . U . . .
O19 O 0.2492(6) 0.5000 1.0488(11) 0.098(3) Uani 1 2 d S TU P . .
O20 O 0.4439(6) 0.5000 1.0478(11) 0.095(3) Uani 1 2 d S TU P . .
O21 O 0.1439(4) 0.7172(4) 0.6113(8) 0.106(3) Uani 1 1 d . U . . .
O22 O 0.3140(4) 0.7098(4) 1.1136(8) 0.100(3) Uani 1 1 d . U . . .
O23 O 0.0000 0.6998(6) 0.5000 0.111(4) Uani 1 2 d S TU P . .
Ge1 Ge 0.4101 0.5673 1.0249 0.0873(13) Uani 0.405(10) 1 d . U P . .
Si1 Si 0.4101 0.5673 1.0249 0.0873(13) Uani 0.595(10) 1 d . U P . .
Ge2 Ge 0.3103 0.5668 0.7240 0.0922(12) Uani 0.470(10) 1 d . U P . .
Si2 Si 0.3103 0.5668 0.7240 0.0922(12) Uani 0.530(10) 1 d . U P . .
Ge3 Ge 0.1684 0.5669 0.7250 0.0902(13) Uani 0.382(9) 1 d . U P . .
Si3 Si 0.1684 0.5669 0.7250 0.0902(13) Uani 0.618(9) 1 d . U P . .
Ge4 Ge 0.2664 0.5669 1.0244 0.0890(13) Uani 0.352(10) 1 d . U P . .
Si4 Si 0.2664 0.5669 1.0244 0.0890(13) Uani 0.648(10) 1 d . U P . .
Si5 Si 0.33496(17) 0.68263(18) 0.6319(3) 0.0798(13) Uani 1 1 d . U . . .
Si7 Si 0.50049(16) 0.68166(16) 1.1224(3) 0.0758(12) Uani 1 1 d . U . . .
Si8 Si 0.08310(18) 0.68368(18) 0.6248(3) 0.0808(13) Uani 1 1 d . U . . .
Si9 Si 0.37354(17) 0.75410(17) 1.1214(3) 0.0855(13) Uani 1 1 d . U . . .
Si10 Si 0.24879(17) 0.68121(18) 0.1223(3) 0.0829(13) Uani 1 1 d . U . . .
Si11 Si 0.29108(15) 0.74346(18) 0.3746(3) 0.0784(13) Uani 1 1 d . U . . .

loop_
_atom_site_aniso_label
_atom_site_aniso_U_11
_atom_site_aniso_U_22
_atom_site_aniso_U_33
_atom_site_aniso_U_23
_atom_site_aniso_U_13
_atom_site_aniso_U_12
F1 0.153(13) 0.148(13) 0.173(14) 0.000 0.071(11) 0.000
N1 0.135(16) 0.206(16) 0.126(13) -0.011(13) 0.053(10) -0.006(12)
C1 0.113(17) 0.217(18) 0.148(18) -0.026(16) 0.039(13) -0.022(15)
C2 0.094(16) 0.19(2) 0.20(2) 0.004(18) 0.051(15) 0.007(16)
C3 0.17(2) 0.22(2) 0.19(3) 0.000 0.105(17) 0.000
C4 0.15(2) 0.25(3) 0.22(3) 0.000 0.107(18) 0.000
C5 0.17(2) 0.33(5) 0.19(3) 0.000 0.09(2) 0.000
C6 0.135(17) 0.22(2) 0.079(13) 0.008(13) 0.037(11) 0.008(14)
N2 0.20(3) 0.15(2) 0.073(19) 0.014(14) 0.053(16) 0.014(14)
C7 0.16(3) 0.15(3) 0.11(2) 0.01(2) 0.044(19) 0.00(2)
C8 0.07(3) 0.09(3) 0.13(3) 0.037(17) 0.05(2) -0.003(16)
C9 0.18(3) 0.15(3) 0.05(2) 0.000 0.046(18) 0.000
C10 0.19(3) 0.16(3) 0.07(3) 0.000 0.066(18) 0.000
C11 0.18(3) 0.28(6) 0.14(4) 0.000 0.07(2) 0.000
C12 0.20(3) 0.17(3) 0.05(2) 0.002(13) 0.047(17) -0.002(16)
O1 0.075(5) 0.129(7) 0.081(4) 0.000(4) 0.038(4) -0.004(4)
O2 0.063(4) 0.133(7) 0.092(5) 0.000(5) 0.041(4) -0.005(4)
O3 0.081(5) 0.127(7) 0.080(4) -0.002(4) 0.036(4) 0.003(4)
O4 0.064(4) 0.131(7) 0.092(5) 0.000(5) 0.042(4) 0.003(4)
O5 0.073(5) 0.111(5) 0.086(5) 0.003(4) 0.040(4) 0.002(4)
O6 0.071(5) 0.128(7) 0.100(6) 0.010(5) 0.035(5) -0.006(5)
O7 0.089(8) 0.109(9) 0.087(8) 0.000 0.050(7) 0.000
O8 0.065(4) 0.110(5) 0.080(5) 0.004(4) 0.036(4) 0.008(4)
O9 0.068(5) 0.112(5) 0.082(5) -0.007(4) 0.038(4) -0.006(4)
O10 0.093(6) 0.127(7) 0.082(5) -0.010(5) 0.043(5) 0.003(5)
O11 0.070(6) 0.118(7) 0.081(5) 0.005(4) 0.037(5) 0.007(4)
O12 0.065(5) 0.112(7) 0.082(5) -0.003(4) 0.035(4) 0.000(4)
O13 0.071(5) 0.129(7) 0.099(6) 0.008(5) 0.048(4) 0.022(4)
O14 0.070(7) 0.112(6) 0.088(7) 0.000 0.042(6) 0.000
O15 0.075(7) 0.107(6) 0.096(8) 0.000 0.042(6) 0.000
O16 0.090(6) 0.120(7) 0.117(7) 0.002(5) 0.064(5) 0.011(5)
O17 0.095(6) 0.124(7) 0.093(5) 0.011(5) 0.055(5) 0.003(5)
O18 0.095(6) 0.129(7) 0.088(5) -0.013(5) 0.051(5) -0.009(5)
O19 0.068(7) 0.111(7) 0.090(7) 0.000 0.031(6) 0.000
O20 0.074(7) 0.109(6) 0.097(8) 0.000 0.045(6) 0.000
O21 0.086(6) 0.121(7) 0.115(7) -0.002(5) 0.058(5) -0.007(5)
O22 0.066(5) 0.128(7) 0.108(6) 0.008(5) 0.051(5) -0.002(5)
O23 0.070(6) 0.134(10) 0.090(7) 0.000 0.021(6) 0.000
Ge1 0.0643(18) 0.113(2) 0.0812(18) -0.0006(12) 0.0391(14) 0.0000(12)
Si1 0.0643(18) 0.113(2) 0.0812(18) -0.0006(12) 0.0391(14) 0.0000(12)
Ge2 0.0683(17) 0.121(2) 0.0822(17) -0.0008(12) 0.0397(14) -0.0008(11)
Si2 0.0683(17) 0.121(2) 0.0822(17) -0.0008(12) 0.0397(14) -0.0008(11)
Ge3 0.0666(19) 0.115(2) 0.0828(19) -0.0006(13) 0.0389(15) -0.0002(12)
Si3 0.0666(19) 0.115(2) 0.0828(19) -0.0006(13) 0.0389(15) -0.0002(12)
Ge4 0.0659(18) 0.116(2) 0.0817(19) 0.0008(13) 0.0401(15) 0.0000(12)
Si4 0.0659(18) 0.116(2) 0.0817(19) 0.0008(13) 0.0401(15) 0.0000(12)
Si5 0.052(2) 0.112(3) 0.068(2) 0.002(2) 0.0289(19) 0.0021(18)
Si7 0.049(2) 0.103(3) 0.068(2) -0.0029(19) 0.0286(19) -0.0003(17)
Si8 0.054(2) 0.107(3) 0.072(2) -0.002(2) 0.030(2) -0.0033(18)
Si9 0.059(2) 0.115(3) 0.077(2) 0.002(2) 0.035(2) 0.002(2)
Si10 0.059(2) 0.112(4) 0.068(2) -0.002(2) 0.029(2) -0.0001(19)
Si11 0.053(2) 0.103(3) 0.075(3) 0.0004(19) 0.034(2) -0.0015(17)

loop_
_atom_type_symbol
_atom_type_description
_atom_type_scat_dispersion_real
_atom_type_scat_dispersion_imag
_atom_type_scat_source
C C 0.0066 0.0031 'International Tables Vol C Tables 4.2.6.8 and 6.1.1.4'
H H 0.0000 0.0000 'International Tables Vol C Tables 4.2.6.8 and 6.1.1.4'
O O 0.0205 0.0115 'International Tables Vol C Tables 4.2.6.8 and 6.1.1.4'
N N 0.0122 0.0063 'International Tables Vol C Tables 4.2.6.8 and 6.1.1.4'
Si Si 0.1333 0.1276 'International Tables Vol C Tables 4.2.6.8 and 6.1.1.4'
Ge Ge -0.7900 2.9348 'International Tables Vol C Tables 4.2.6.8 and 6.1.1.4'
F F 0.0318 0.0193 'International Tables Vol C Tables 4.2.6.8 and 6.1.1.4'

loop_
_geom_angle_atom_site_label_1
_geom_angle_atom_site_label_2
_geom_angle_atom_site_label_3
_geom_angle
_geom_angle_site_symmetry_1
_geom_angle_site_symmetry_3
_geom_angle_publ_flag
C6 N1 C3 120(2) . . ?
C6 N1 C1 117.7(19) . . ?
C3 N1 C1 121.8(19) . . ?
N1 C1 C2 111(2) . . ?
N1 C1 H1A 109.3 . . ?
C2 C1 H1A 109.3 . . ?
N1 C1 H1B 109.3 . . ?
C2 C1 H1B 109.3 . . ?
H1A C1 H1B 108.0 . . ?
C1 C2 H2A 109.5 . . ?
C1 C2 H2B 109.5 . . ?
H2A C2 H2B 109.5 . . ?
C1 C2 H2C 109.5 . . ?
H2A C2 H2C 109.5 . . ?
H2B C2 H2C 109.5 . . ?
N1 C3 N1 95(3) . 6_565 ?
N1 C3 C4 132.5(14) . . ?
N1 C3 C4 132.5(14) 6_565 . ?
C3 C4 C5 112(3) . . ?
C3 C4 H4A 109.1 . . ?
C5 C4 H4A 109.1 . . ?
C3 C4 H4B 109.1 . . ?
C5 C4 H4B 109.1 . . ?
H4A C4 H4B 107.9 . . ?
C4 C5 H5A 109.5 . . ?
C4 C5 H5B 109.5 . . ?
H5A C5 H5B 109.5 . . ?
C4 C5 H5C 109.5 . . ?
H5A C5 H5C 109.5 . . ?
H5B C5 H5C 109.5 . . ?
N1 C6 C6 102.7(10) . 6_565 ?
N1 C6 H6 128.7 . . ?
C6 C6 H6 128.6 6_565 . ?
C12 N2 C9 84(3) . . ?
C12 N2 C7 113(4) . . ?
C9 N2 C7 137(4) . . ?
C12 N2 C10 35(2) . . ?
C9 N2 C10 48(2) . . ?
C7 N2 C10 136(4) . . ?
N2 C7 C8 109(4) . . ?
N2 C7 H7A 109.9 . . ?
C8 C7 H7A 109.9 . . ?
N2 C7 H7B 109.9 . . ?
C8 C7 H7B 109.9 . . ?
H7A C7 H7B 108.3 . . ?
C7 C8 H8A 109.5 . . ?
C7 C8 H8B 109.5 . . ?
H8A C8 H8B 109.5 . . ?
C7 C8 H8C 109.5 . . ?
H8A C8 H8C 109.5 . . ?
H8B C8 H8C 109.5 . . ?
N2 C9 N2 80(4) 6_565 . ?
N2 C9 C10 85(4) 6_565 . ?
N2 C9 C10 85(4) . . ?
C9 C10 C11 98(5) . . ?
C9 C10 N2 46.9(19) . 6_565 ?
C11 C10 N2 130(4) . 6_565 ?
C9 C10 N2 46.9(19) . . ?
C11 C10 N2 130(4) . . ?
N2 C10 N2 56(3) 6_565 . ?
C9 C10 H10A 112.2 . . ?
C11 C10 H10A 112.2 . . ?
N2 C10 H10A 68.3 6_565 . ?
N2 C10 H10A 113.6 . . ?
C9 C10 H10B 112.2 . . ?
C11 C10 H10B 112.2 . . ?
N2 C10 H10B 113.6 6_565 . ?
N2 C10 H10B 68.3 . . ?
H10A C10 H10B 109.8 . . ?
C10 C11 H11A 109.5 . . ?
C10 C11 H11B 109.5 . . ?
H11A C11 H11B 109.5 . . ?
C10 C11 H11C 109.5 . . ?
H11A C11 H11C 109.5 . . ?
H11B C11 H11C 109.5 . . ?
N2 C12 C12 97.6(15) . 6_565 ?
N2 C12 H12 131.2 . . ?
C12 C12 H12 131.2 6_565 . ?
Si1 O1 Ge1 0.0 . . ?
Si1 O1 Si2 136.3(6) . . ?
Ge1 O1 Si2 136.3(6) . . ?
Si1 O1 Ge2 136.3(6) . . ?
Ge1 O1 Ge2 136.3(6) . . ?
Si2 O1 Ge2 0.0 . . ?
Si2 O2 Ge2 0.0 . . ?
Si2 O2 Si3 136.0(5) . . ?
Ge2 O2 Si3 136.0(5) . . ?
Si2 O2 Ge3 136.0(5) . . ?
Ge2 O2 Ge3 136.0(5) . . ?
Si3 O2 Ge3 0.0 . . ?
Si3 O3 Ge3 0.0 . . ?
Si3 O3 Si4 138.0(6) . . ?
Ge3 O3 Si4 138.0(6) . . ?
Si3 O3 Ge4 138.0(6) . . ?
Ge3 O3 Ge4 138.0(6) . . ?
Si4 O3 Ge4 0.0 . . ?
Si4 O4 Ge4 0.0 . . ?
Si4 O4 Ge1 137.8(5) . . ?
Ge4 O4 Ge1 137.8(5) . . ?
Si4 O4 Si1 137.8(5) . . ?
Ge4 O4 Si1 137.8(5) . . ?
Ge1 O4 Si1 0.0 . . ?
Si5 O5 Ge2 133.0(5) . . ?
Si5 O5 Si2 133.0(5) . . ?
Ge2 O5 Si2 0.0 . . ?
Si7 O6 Si5 150.3(7) 2_657 . ?
Si7 O7 Si7 145.8(9) 2_657 . ?
Si7 O8 Ge1 136.3(5) . . ?
Si7 O8 Si1 136.3(5) . . ?
Ge1 O8 Si1 0.0 . . ?
Si8 O9 Ge3 134.9(5) . . ?
Si8 O9 Si3 134.9(5) . . ?
Ge3 O9 Si3 0.0 . . ?
Si8 O10 Si9 151.4(6) . 7_567 ?
Si9 O11 Si10 144.1(6) . 7_566 ?
Si10 O12 Ge4 131.1(5) 1_556 . ?
Si10 O12 Si4 131.1(5) 1_556 . ?
Ge4 O12 Si4 0.0 . . ?
Si9 O13 Si7 179.8(7) . . ?
Si3 O14 Ge3 0.0 6_565 6_565 ?
Si3 O14 Ge3 132.0(6) 6_565 . ?
Ge3 O14 Ge3 132.0(6) 6_565 . ?
Si3 O14 Si3 132.0(6) 6_565 . ?
Ge3 O14 Si3 132.0(6) 6_565 . ?
Ge3 O14 Si3 0.0 . . ?
Si2 O15 Ge2 0.0 . . ?
Si2 O15 Si2 133.4(7) . 6_565 ?
Ge2 O15 Si2 133.4(7) . 6_565 ?
Si2 O15 Ge2 133.4(7) . 6_565 ?
Ge2 O15 Ge2 133.4(7) . 6_565 ?
Si2 O15 Ge2 0.0 6_565 6_565 ?
Si5 O16 Si11 161.3(6) . 7_566 ?
Si11 O17 Si5 155.1(6) . . ?
Si11 O18 Si10 149.9(7) . . ?
Si4 O19 Ge4 0.0 . . ?
Si4 O19 Si4 136.6(8) . 6_565 ?
Ge4 O19 Si4 136.6(8) . 6_565 ?
Si4 O19 Ge4 136.6(8) . 6_565 ?
Ge4 O19 Ge4 136.6(8) . 6_565 ?
Si4 O19 Ge4 0.0 6_565 6_565 ?
Si1 O20 Ge1 0.0 6_565 6_565 ?
Si1 O20 Ge1 136.1(7) 6_565 . ?
Ge1 O20 Ge1 136.1(7) 6_565 . ?
Si1 O20 Si1 136.1(7) 6_565 . ?
Ge1 O20 Si1 136.1(7) 6_565 . ?
Ge1 O20 Si1 0.0 . . ?
Si11 O21 Si8 168.1(6) 7_566 . ?
Si9 O22 Si10 163.3(6) . 1_556 ?
Si8 O23 Si8 154.0(10) 2_556 . ?
O20 Ge1 O1 114.2(5) . . ?
O20 Ge1 O8 106.6(4) . . ?
O1 Ge1 O8 104.2(4) . . ?
O20 Ge1 O4 112.3(5) . . ?
O1 Ge1 O4 113.3(4) . . ?
O8 Ge1 O4 105.2(4) . . ?
O20 Si1 O1 114.2(5) . . ?
O20 Si1 O8 106.6(4) . . ?
O1 Si1 O8 104.2(4) . . ?
O20 Si1 O4 112.3(5) . . ?
O1 Si1 O4 113.3(4) . . ?
O8 Si1 O4 105.2(4) . . ?
O15 Ge2 O2 113.8(5) . . ?
O15 Ge2 O1 114.8(5) . . ?
O2 Ge2 O1 113.6(4) . . ?
O15 Ge2 O5 105.6(5) . . ?
O2 Ge2 O5 103.3(4) . . ?
O1 Ge2 O5 104.1(4) . . ?
O15 Si2 O2 113.8(5) . . ?
O15 Si2 O1 114.8(5) . . ?
O2 Si2 O1 113.6(4) . . ?
O15 Si2 O5 105.6(5) . . ?
O2 Si2 O5 103.3(4) . . ?
O1 Si2 O5 104.1(4) . . ?
O3 Ge3 O14 114.0(5) . . ?
O3 Ge3 O2 115.0(4) . . ?
O14 Ge3 O2 113.6(5) . . ?
O3 Ge3 O9 103.1(4) . . ?
O14 Ge3 O9 105.2(4) . . ?
O2 Ge3 O9 104.1(4) . . ?
O3 Si3 O14 114.0(5) . . ?
O3 Si3 O2 115.0(4) . . ?
O14 Si3 O2 113.6(5) . . ?
O3 Si3 O9 103.1(4) . . ?
O14 Si3 O9 105.2(4) . . ?
O2 Si3 O9 104.1(4) . . ?
O19 Ge4 O4 111.7(5) . . ?
O19 Ge4 O12 105.5(5) . . ?
O4 Ge4 O12 105.6(4) . . ?
O19 Ge4 O3 113.9(5) . . ?
O4 Ge4 O3 114.1(4) . . ?
O12 Ge4 O3 105.1(4) . . ?
O19 Si4 O4 111.7(5) . . ?
O19 Si4 O12 105.5(5) . . ?
O4 Si4 O12 105.6(4) . . ?
O19 Si4 O3 113.9(5) . . ?
O4 Si4 O3 114.1(4) . . ?
O12 Si4 O3 105.1(4) . . ?
O16 Si5 O5 110.4(5) . . ?
O16 Si5 O17 110.5(5) . . ?
O5 Si5 O17 109.5(5) . . ?
O16 Si5 O6 109.2(5) . . ?
O5 Si5 O6 109.8(5) . . ?
O17 Si5 O6 107.4(5) . . ?
O7 Si7 O8 111.6(5) . . ?
O7 Si7 O6 109.3(4) . 2_657 ?
O8 Si7 O6 111.6(5) . 2_657 ?
O7 Si7 O13 108.0(4) . . ?
O8 Si7 O13 109.3(4) . . ?
O6 Si7 O13 106.9(5) 2_657 . ?
O10 Si8 O9 109.2(5) . . ?
O10 Si8 O21 110.4(5) . . ?
O9 Si8 O21 112.3(5) . . ?
O10 Si8 O23 107.1(4) . . ?
O9 Si8 O23 109.4(6) . . ?
O21 Si8 O23 108.3(5) . . ?
O13 Si9 O22 109.8(5) . . ?
O13 Si9 O11 107.6(4) . . ?
O22 Si9 O11 109.0(4) . . ?
O13 Si9 O10 109.1(4) . 7_567 ?
O22 Si9 O10 110.3(5) . 7_567 ?
O11 Si9 O10 110.9(5) . 7_567 ?
O22 Si10 O12 109.1(5) 1_554 1_554 ?
O22 Si10 O18 110.7(5) 1_554 . ?
O12 Si10 O18 108.4(5) 1_554 . ?
O22 Si10 O11 109.7(5) 1_554 7_566 ?
O12 Si10 O11 109.8(5) 1_554 7_566 ?
O18 Si10 O11 109.3(5) . 7_566 ?
O21 Si11 O17 110.8(4) 7_566 . ?
O21 Si11 O18 109.5(5) 7_566 . ?
O17 Si11 O18 105.0(6) . . ?
O21 Si11 O16 112.0(6) 7_566 7_566 ?
O17 Si11 O16 111.3(4) . 7_566 ?
O18 Si11 O16 108.0(5) . 7_566 ?

loop_
_geom_bond_atom_site_label_1
_geom_bond_atom_site_label_2
_geom_bond_distance
_geom_bond_site_symmetry_2
_geom_bond_publ_flag
N1 C6 1.408(10) . ?
N1 C3 1.413(11) . ?
N1 C1 1.445(11) . ?
C1 C2 1.521(11) . ?
C1 H1A 0.9700 . ?
C1 H1B 0.9700 . ?
C2 H2A 0.9600 . ?
C2 H2B 0.9600 . ?
C2 H2C 0.9600 . ?
C3 N1 1.413(11) 6_565 ?
C3 C4 1.471(11) . ?
C4 C5 1.547(11) . ?
C4 H4A 0.9700 . ?
C4 H4B 0.9700 . ?
C5 H5A 0.9600 . ?
C5 H5B 0.9600 . ?
C5 H5C 0.9600 . ?
C6 C6 1.457(11) 6_565 ?
C6 H6 0.9300 . ?
N2 C12 1.429(11) . ?
N2 C9 1.441(11) . ?
N2 C7 1.452(11) . ?
N2 C10 1.96(7) . ?
C7 C8 1.535(11) . ?
C7 H7A 0.9700 . ?
C7 H7B 0.9700 . ?
C8 H8A 0.9600 . ?
C8 H8B 0.9600 . ?
C8 H8C 0.9600 . ?
C9 N2 1.441(11) 6_565 ?
C9 C10 1.469(11) . ?
C10 C11 1.537(11) . ?
C10 N2 1.96(7) 6_565 ?
C10 H10A 0.9700 . ?
C10 H10B 0.9700 . ?
C11 H11A 0.9600 . ?
C11 H11B 0.9600 . ?
C11 H11C 0.9600 . ?
C12 C12 1.468(11) 6_565 ?
C12 H12 0.9300 . ?
O1 Si1 1.670(8) . ?
O1 Ge1 1.670(8) . ?
O1 Si2 1.682(8) . ?
O1 Ge2 1.682(8) . ?
O2 Si2 1.648(7) . ?
O2 Ge2 1.648(7) . ?
O2 Si3 1.662(7) . ?
O2 Ge3 1.662(7) . ?
O3 Si3 1.646(8) . ?
O3 Ge3 1.646(8) . ?
O3 Si4 1.668(8) . ?
O3 Ge4 1.668(8) . ?
O4 Si4 1.645(7) . ?
O4 Ge4 1.645(7) . ?
O4 Ge1 1.676(8) . ?
O4 Si1 1.676(8) . ?
O5 Si5 1.603(10) . ?
O5 Ge2 1.697(8) . ?
O5 Si2 1.697(8) . ?
O6 Si7 1.605(9) 2_657 ?
O6 Si5 1.614(9) . ?
O7 Si7 1.602(5) 2_657 ?
O7 Si7 1.602(5) . ?
O8 Si7 1.603(9) . ?
O8 Ge1 1.675(8) . ?
O8 Si1 1.675(8) . ?
O9 Si8 1.602(9) . ?
O9 Ge3 1.698(8) . ?
O9 Si3 1.698(8) . ?
O10 Si8 1.597(9) . ?
O10 Si9 1.604(9) 7_567 ?
O11 Si9 1.596(9) . ?
O11 Si10 1.608(8) 7_566 ?
O12 Si10 1.607(9) 1_556 ?
O12 Ge4 1.661(8) . ?
O12 Si4 1.661(8) . ?
O13 Si9 1.581(8) . ?
O13 Si7 1.603(8) . ?
O14 Si3 1.653(4) 6_565 ?
O14 Ge3 1.653(4) 6_565 ?
O14 Ge3 1.653(4) . ?
O14 Si3 1.653(4) . ?
O15 Si2 1.642(5) . ?
O15 Ge2 1.642(5) . ?
O15 Si2 1.642(5) 6_565 ?
O15 Ge2 1.642(5) 6_565 ?
O16 Si5 1.594(9) . ?
O16 Si11 1.600(9) 7_566 ?
O17 Si11 1.587(9) . ?
O17 Si5 1.612(9) . ?
O18 Si11 1.596(9) . ?
O18 Si10 1.607(9) . ?
O19 Si4 1.625(4) . ?
O19 Ge4 1.625(4) . ?
O19 Si4 1.626(4) 6_565 ?
O19 Ge4 1.626(4) 6_565 ?
O20 Si1 1.637(4) 6_565 ?
O20 Ge1 1.637(4) 6_565 ?
O20 Ge1 1.637(4) . ?
O20 Si1 1.637(4) . ?
O21 Si11 1.583(9) 7_566 ?
O21 Si8 1.604(9) . ?
O22 Si9 1.587(8) . ?
O22 Si10 1.607(8) 1_556 ?
O23 Si8 1.615(5) 2_556 ?
O23 Si8 1.615(5) . ?
Si7 O6 1.605(9) 2_657 ?
Si9 O10 1.604(9) 7_567 ?
Si10 O22 1.607(8) 1_554 ?
Si10 O12 1.607(9) 1_554 ?
Si10 O11 1.608(8) 7_566 ?
Si11 O21 1.583(9) 7_566 ?
Si11 O16 1.600(9) 7_566 ?
